data_7103583
loop_
_publ_author_name
'Sang, Rui-Li'
'Xu, Li'

_publ_section_title
;
 Unprecedented helix-based microporous metal-organic frameworks
 constructed from a single ligand.
;
_journal_issue 46
_journal_name_full 'Chemical communications (Cambridge, England)'
_journal_page_first 6143
_journal_page_last 6145
_journal_paper_doi 10.1039/b814524e
_journal_year 2008
_chemical_formula_sum 'C12 H18 Cd N4 O7'
_chemical_formula_weight 442.71
_chemical_name_common
;aqua(1,1'-di(propionic acid)-2,2;-biimidazole)cadium(ii)
dihydrate
;
_chemical_name_systematic
;
aqua(1,1'-di(propionic acid)-2,2;-biimidazole)cadium(II) dihydrate
;
_space_group_IT_number 167
_symmetry_cell_setting trigonal
_symmetry_space_group_name_Hall '-R 3 2"c'
_symmetry_space_group_name_H-M 'R -3 c :H'
_atom_sites_solution_hydrogens geom
_atom_sites_solution_primary direct
_atom_sites_solution_secondary difmap
_audit_creation_method SHELXL-97
_cell_angle_alpha 90.00
_cell_angle_beta 90.00
_cell_angle_gamma 120.00
_cell_formula_units_Z 18
_cell_length_a 27.1286(11)
_cell_length_b 27.1286(11)
_cell_length_c 12.0736(6)
_cell_measurement_reflns_used 6864
_cell_measurement_temperature 293(2)
_cell_measurement_theta_max 27.4835
_cell_measurement_theta_min 2.4188
_cell_volume 7695.2(6)
_computing_cell_refinement 'CrystalClear (Rigaku Corp., 2000)'
_computing_data_collection 'CrystalClear (Rigaku Corp., 2000)'
_computing_data_reduction 'CrystalClear (Rigaku Corp., 2000)'
_computing_structure_refinement 'SHELXL-97 (Sheldrick, 1997)'
_computing_structure_solution 'SHELXS-97 (Sheldrick, 1990)'
_diffrn_ambient_temperature 293(2)
_diffrn_detector_area_resol_mean 14.6306
_diffrn_measured_fraction_theta_full 0.998
_diffrn_measured_fraction_theta_max 0.998
_diffrn_measurement_method CCD_Profile_fitting
_diffrn_radiation_monochromator graphite
_diffrn_radiation_source 'fine-focus sealed tube'
_diffrn_radiation_type MoK\a
_diffrn_radiation_wavelength 0.71073
_diffrn_reflns_av_R_equivalents 0.0221
_diffrn_reflns_av_sigmaI/netI 0.0095
_diffrn_reflns_limit_h_max 35
_diffrn_reflns_limit_h_min -35
_diffrn_reflns_limit_k_max 35
_diffrn_reflns_limit_k_min -29
_diffrn_reflns_limit_l_max 15
_diffrn_reflns_limit_l_min -15
_diffrn_reflns_number 18224
_diffrn_reflns_theta_full 27.49
_diffrn_reflns_theta_max 27.49
_diffrn_reflns_theta_min 2.60
_exptl_absorpt_coefficient_mu 1.318
_exptl_absorpt_correction_T_max 1.0000
_exptl_absorpt_correction_T_min 0.7902
_exptl_absorpt_correction_type multi-scan
_exptl_absorpt_process_details 'SADABS (Sheldrick, 1996)'
_exptl_crystal_colour White
_exptl_crystal_density_diffrn 1.720
_exptl_crystal_density_method 'not measured'
_exptl_crystal_description Prism
_exptl_crystal_F_000 3995
_exptl_crystal_size_max 0.6500
_exptl_crystal_size_mid 0.1800
_exptl_crystal_size_min 0.1700
_refine_diff_density_max 0.843
_refine_diff_density_min -0.807
_refine_diff_density_rms 0.124
_refine_ls_extinction_method none
_refine_ls_goodness_of_fit_ref 1.306
_refine_ls_hydrogen_treatment constr
_refine_ls_matrix_type full
_refine_ls_number_parameters 131
_refine_ls_number_reflns 1960
_refine_ls_number_restraints 40
_refine_ls_restrained_S_all 1.294
_refine_ls_R_factor_all 0.0553
_refine_ls_R_factor_gt 0.0548
_refine_ls_shift/su_max 0.000
_refine_ls_shift/su_mean 0.000
_refine_ls_structure_factor_coef Fsqd
_refine_ls_weighting_details 'calc w=1/[\s^2^(Fo^2^)+(0.0383P)^2^+135.7860P] where P=(Fo^2^+2Fc^2^)/3'
_refine_ls_weighting_scheme calc
_refine_ls_wR_factor_gt 0.1468
_refine_ls_wR_factor_ref 0.1470
_reflns_number_gt 1933
_reflns_number_total 1960
_reflns_threshold_expression >2sigma(I)
_cod_data_source_file B814524E.txt
_cod_data_source_block cdpra2bim
_cod_depositor_comments
;
The following automatic conversions were performed:
'_symmetry_cell_setting' value 'Trigonal' changed to 'trigonal' according
to '/home/saulius/struct/CIF-dictionaries/cif_core.dic' dictionary named
'cif_core.dic' version 2.4.1 from
2010-06-29.

'_exptl_absorpt_correction_type' value 'Multi-scan' changed
to 'multi-scan' according to
'/home/saulius/struct/CIF-dictionaries/cif_core.dic' dictionary named
'cif_core.dic' version 2.4.1 from 2010-06-29.

Automatic conversion script
Id: cif_fix_enum 1527 2010-12-29 10:47:43Z saulius 
;
_cod_original_sg_symbol_H-M R-3c
_cod_database_code 7103583

loop_
_symmetry_equiv_pos_as_xyz
'x, y, z'
'-y, x-y, z'
'-x+y, -x, z'
'y, x, -z+1/2'
'-x, -x+y, -z+1/2'
'x-y, -y, -z+1/2'
'x+2/3, y+1/3, z+1/3'
'-y+2/3, x-y+1/3, z+1/3'
'-x+y+2/3, -x+1/3, z+1/3'
'y+2/3, x+1/3, -z+5/6'
'-x+2/3, -x+y+1/3, -z+5/6'
'x-y+2/3, -y+1/3, -z+5/6'
'x+1/3, y+2/3, z+2/3'
'-y+1/3, x-y+2/3, z+2/3'
'-x+y+1/3, -x+2/3, z+2/3'
'y+1/3, x+2/3, -z+7/6'
'-x+1/3, -x+y+2/3, -z+7/6'
'x-y+1/3, -y+2/3, -z+7/6'
'-x, -y, -z'
'y, -x+y, -z'
'x-y, x, -z'
'-y, -x, z-1/2'
'x, x-y, z-1/2'
'-x+y, y, z-1/2'
'-x+2/3, -y+1/3, -z+1/3'
'y+2/3, -x+y+1/3, -z+1/3'
'x-y+2/3, x+1/3, -z+1/3'
'-y+2/3, -x+1/3, z-1/6'
'x+2/3, x-y+1/3, z-1/6'
'-x+y+2/3, y+1/3, z-1/6'
'-x+1/3, -y+2/3, -z+2/3'
'y+1/3, -x+y+2/3, -z+2/3'
'x-y+1/3, x+2/3, -z+2/3'
'-y+1/3, -x+2/3, z+1/6'
'x+1/3, x-y+2/3, z+1/6'
'-x+y+1/3, y+2/3, z+1/6'

loop_
_atom_site_label
_atom_site_type_symbol
_atom_site_fract_x
_atom_site_fract_y
_atom_site_fract_z
_atom_site_U_iso_or_equiv
_atom_site_adp_type
_atom_site_occupancy
_atom_site_symmetry_multiplicity
_atom_site_calc_flag
_atom_site_refinement_flags
_atom_site_disorder_assembly
_atom_site_disorder_group
Cd1 Cd 1.0000 0.25698(2) 0.7500 0.0338(2) Uani 1 2 d S . .
O1 O 0.9768(4) 0.1719(4) 0.6271(9) 0.121(3) Uani 1 1 d . . .
O2 O 0.9767(3) 0.2416(3) 0.5559(5) 0.0782(19) Uani 1 1 d . . .
O3A O 0.9920(9) 0.3372(10) 0.7166(18) 0.038(4) Uani 0.320(8) 1 d PU . 1
O3B O 1.0000 0.341(2) 0.7500 0.040(8) Uani 0.361(16) 2 d SPU . 2
H3W H 1.0138 0.3696 0.6949 0.048 Uiso 1 1 d . . .
N1 N 0.7640(2) 0.1063(2) 0.5604(4) 0.0341(10) Uani 1 1 d . . .
N2 N 0.8429(2) 0.1119(2) 0.4954(4) 0.0374(11) Uani 1 1 d . . .
C1 C 0.7970(2) 0.1177(2) 0.4715(4) 0.0301(11) Uani 1 1 d . . .
C2 C 0.7899(2) 0.0931(3) 0.6426(5) 0.0385(13) Uani 1 1 d . . .
H2A H 0.7763 0.0832 0.7146 0.046 Uiso 1 1 calc R . .
C3 C 0.8378(3) 0.0963(3) 0.6043(5) 0.0420(13) Uani 1 1 d . . .
H3A H 0.8629 0.0893 0.6444 0.050 Uiso 1 1 calc R . .
C4A C 0.9383(5) 0.1770(5) 0.4254(9) 0.049(3) Uani 0.639(16) 1 d PU . 1
H4A1 H 0.9283 0.2052 0.4030 0.059 Uiso 0.639(16) 1 calc PR . 1
H4A2 H 0.9664 0.1786 0.3734 0.059 Uiso 0.639(16) 1 calc PR . 1
C4B C 0.9438(7) 0.1408(7) 0.4743(13) 0.035(4) Uani 0.361(16) 1 d PU . 2
H4B1 H 0.9720 0.1481 0.4176 0.041 Uiso 0.361(16) 1 calc PR . 2
H4B2 H 0.9402 0.1095 0.5191 0.041 Uiso 0.361(16) 1 calc PR . 2
C5 C 0.9664(3) 0.1929(4) 0.5472(7) 0.0549(18) Uani 1 1 d . . .
C6 C 0.8893(3) 0.1225(4) 0.4197(5) 0.0554(18) Uani 1 1 d U . .
H6A H 0.9006 0.0943 0.4340 0.066 Uiso 1 1 calc R . 1
H6B H 0.8747 0.1166 0.3446 0.066 Uiso 1 1 calc R . 1
O1W O 0.0000 0.1085(10) 0.2500 0.35(2) Uani 1 2 d S . .
H1W H 0.0299 0.0986 0.2500 0.421 Uiso 1 1 d . . .
O2W O 1.0000 0.0905(7) 0.7500 0.51(3) Uani 1 2 d SD . .
H2W H 0.9707 0.0922 0.7399 0.607 Uiso 0.50 1 d PD . .

loop_
_atom_site_aniso_label
_atom_site_aniso_U_11
_atom_site_aniso_U_22
_atom_site_aniso_U_33
_atom_site_aniso_U_23
_atom_site_aniso_U_13
_atom_site_aniso_U_12
Cd1 0.0353(3) 0.0369(3) 0.0285(3) 0.00120(11) 0.0024(2) 0.01766(17)
O1 0.093(6) 0.102(6) 0.178(9) 0.062(6) 0.032(6) 0.057(5)
O2 0.093(5) 0.090(5) 0.058(3) 0.024(3) 0.040(3) 0.051(4)
O3A 0.036(7) 0.032(7) 0.041(8) 0.002(7) 0.004(6) 0.014(5)
O3B 0.038(10) 0.045(10) 0.035(12) 0.000(4) 0.000(8) 0.019(5)
N1 0.032(2) 0.037(2) 0.027(2) 0.0017(18) 0.0025(17) 0.013(2)
N2 0.028(2) 0.045(3) 0.029(2) -0.0074(19) -0.0022(18) 0.011(2)
C1 0.024(2) 0.027(2) 0.027(2) -0.005(2) 0.0005(19) 0.004(2)
C2 0.036(3) 0.044(3) 0.027(3) 0.001(2) -0.003(2) 0.014(3)
C3 0.037(3) 0.045(3) 0.034(3) -0.004(2) -0.008(2) 0.014(3)
C4A 0.045(5) 0.048(6) 0.044(5) -0.006(4) 0.003(4) 0.014(4)
C4B 0.036(7) 0.042(9) 0.031(7) -0.011(6) 0.000(5) 0.023(7)
C5 0.026(3) 0.057(4) 0.067(5) -0.018(4) 0.000(3) 0.010(3)
C6 0.033(3) 0.079(5) 0.043(3) -0.015(3) 0.004(3) 0.019(3)
O1W 0.43(5) 0.26(2) 0.42(5) 0.09(2) 0.19(4) 0.22(3)
O2W 0.39(5) 0.168(14) 1.04(10) 0.14(3) 0.27(6) 0.19(2)

loop_
_atom_type_symbol
_atom_type_description
_atom_type_scat_dispersion_real
_atom_type_scat_dispersion_imag
_atom_type_scat_source
C C 0.0033 0.0016 'International Tables Vol C Tables 4.2.6.8 and 6.1.1.4'
H H 0.0000 0.0000 'International Tables Vol C Tables 4.2.6.8 and 6.1.1.4'
Cd Cd -0.8075 1.2024 'International Tables Vol C Tables 4.2.6.8 and 6.1.1.4'
N N 0.0061 0.0033 'International Tables Vol C Tables 4.2.6.8 and 6.1.1.4'
O O 0.0106 0.0060 'International Tables Vol C Tables 4.2.6.8 and 6.1.1.4'

loop_
_geom_angle_atom_site_label_1
_geom_angle_atom_site_label_2
_geom_angle_atom_site_label_3
_geom_angle
_geom_angle_site_symmetry_1
_geom_angle_site_symmetry_3
_geom_angle_publ_flag
O3B Cd1 O3A 11.0(6) . . ?
O3B Cd1 O3A 11.0(6) . 5_766 ?
O3A Cd1 O3A 22.1(11) . 5_766 ?
O3B Cd1 N1 77.61(12) . 35_545 ?
O3A Cd1 N1 81.2(5) . 35_545 ?
O3A Cd1 N1 74.4(5) 5_766 35_545 ?
O3B Cd1 N1 77.60(12) . 25_656 ?
O3A Cd1 N1 74.4(5) . 25_656 ?
O3A Cd1 N1 81.2(5) 5_766 25_656 ?
N1 Cd1 N1 155.2(2) 35_545 25_656 ?
O3B Cd1 O2 92.41(16) . . ?
O3A Cd1 O2 81.6(6) . . ?
O3A Cd1 O2 103.2(6) 5_766 . ?
N1 Cd1 O2 96.6(2) 35_545 . ?
N1 Cd1 O2 84.42(19) 25_656 . ?
O3B Cd1 O2 92.41(16) . 5_766 ?
O3A Cd1 O2 103.2(6) . 5_766 ?
O3A Cd1 O2 81.6(6) 5_766 5_766 ?
N1 Cd1 O2 84.42(19) 35_545 5_766 ?
N1 Cd1 O2 96.62(19) 25_656 5_766 ?
O2 Cd1 O2 175.2(3) . 5_766 ?
O3B Cd1 O1 141.6(2) . . ?
O3A Cd1 O1 130.6(6) . . ?
O3A Cd1 O1 152.6(6) 5_766 . ?
N1 Cd1 O1 107.9(2) 35_545 . ?
N1 Cd1 O1 91.7(2) 25_656 . ?
O2 Cd1 O1 49.5(3) . . ?
O2 Cd1 O1 125.7(3) 5_766 . ?
O3B Cd1 O1 141.6(2) . 5_766 ?
O3A Cd1 O1 152.6(6) . 5_766 ?
O3A Cd1 O1 130.6(6) 5_766 5_766 ?
N1 Cd1 O1 91.7(2) 35_545 5_766 ?
N1 Cd1 O1 107.9(2) 25_656 5_766 ?
O2 Cd1 O1 125.7(3) . 5_766 ?
O2 Cd1 O1 49.5(3) 5_766 5_766 ?
O1 Cd1 O1 76.8(4) . 5_766 ?
C5 O1 Cd1 92.8(6) . . ?
C5 O2 Cd1 99.8(5) . . ?
O3A O3A Cd1 79.0(6) 5_766 . ?
O3A O3A H3W 91.4 5_766 . ?
Cd1 O3A H3W 134.7 . . ?
Cd1 O3B H3W 128.7 . . ?
C1 N1 C2 105.7(5) . . ?
C1 N1 Cd1 133.0(4) . 25_656 ?
C2 N1 Cd1 117.3(4) . 25_656 ?
C1 N2 C3 106.4(5) . . ?
C1 N2 C6 126.3(5) . . ?
C3 N2 C6 127.3(6) . . ?
N1 C1 N2 110.6(5) . . ?
N1 C1 C1 125.3(6) . 10_545 ?
N2 C1 C1 124.0(5) . 10_545 ?
C3 C2 N1 110.0(5) . . ?
C3 C2 H2A 125.0 . . ?
N1 C2 H2A 125.0 . . ?
C2 C3 N2 107.3(5) . . ?
C2 C3 H3A 126.3 . . ?
N2 C3 H3A 126.3 . . ?
C6 C4A C5 113.4(8) . . ?
C6 C4A H4A1 108.9 . . ?
C5 C4A H4A1 108.9 . . ?
C6 C4A H4A2 108.9 . . ?
C5 C4A H4A2 108.9 . . ?
H4A1 C4A H4A2 107.7 . . ?
C6 C4B C5 116.7(11) . . ?
C6 C4B H4B1 108.1 . . ?
C5 C4B H4B1 108.1 . . ?
C6 C4B H4B2 108.1 . . ?
C5 C4B H4B2 108.1 . . ?
H4B1 C4B H4B2 107.3 . . ?
O2 C5 O1 117.3(9) . . ?
O2 C5 C4B 146.7(11) . . ?
O1 C5 C4B 96.0(10) . . ?
O2 C5 C4A 101.0(8) . . ?
O1 C5 C4A 141.5(9) . . ?
C4B C5 C4A 45.7(8) . . ?
C4A C6 C4B 50.1(8) . . ?
C4A C6 N2 116.3(7) . . ?
C4B C6 N2 114.2(7) . . ?
C4A C6 H6A 108.2 . . ?
C4B C6 H6A 61.5 . . ?
N2 C6 H6A 108.2 . . ?
C4A C6 H6B 108.2 . . ?
C4B C6 H6B 137.5 . . ?
N2 C6 H6B 108.2 . . ?
H6A C6 H6B 107.4 . . ?

loop_
_geom_bond_atom_site_label_1
_geom_bond_atom_site_label_2
_geom_bond_distance
_geom_bond_site_symmetry_2
_geom_bond_publ_flag
Cd1 O3B 2.27(5) . ?
Cd1 O3A 2.33(3) . ?
Cd1 O3A 2.33(3) 5_766 ?
Cd1 N1 2.358(5) 35_545 ?
Cd1 N1 2.358(5) 25_656 ?
Cd1 O2 2.409(7) . ?
Cd1 O2 2.409(7) 5_766 ?
Cd1 O1 2.543(11) . ?
Cd1 O1 2.543(11) 5_766 ?
O1 C5 1.222(12) . ?
O2 C5 1.210(10) . ?
O3A O3A 0.89(5) 5_766 ?
O3A H3W 0.8192 . ?
O3B H3W 0.9482 . ?
N1 C1 1.332(7) . ?
N1 C2 1.364(7) . ?
N1 Cd1 2.358(5) 25_656 ?
N2 C1 1.361(7) . ?
N2 C3 1.367(7) . ?
N2 C6 1.463(7) . ?
C1 C1 1.451(10) 10_545 ?
C2 C3 1.340(9) . ?
C2 H2A 0.9300 . ?
C3 H3A 0.9300 . ?
C4A C6 1.411(12) . ?
C4A C5 1.613(13) . ?
C4A H4A1 0.9700 . ?
C4A H4A2 0.9700 . ?
C4B C6 1.462(16) . ?
C4B C5 1.511(16) . ?
C4B H4B1 0.9700 . ?
C4B H4B2 0.9700 . ?
C6 H6A 0.9700 . ?
C6 H6B 0.9700 . ?
O1W H1W 0.9743 . ?
O2W H2W 0.8294 . ?

loop_
_geom_hbond_atom_site_label_D
_geom_hbond_atom_site_label_H
_geom_hbond_atom_site_label_A
_geom_hbond_distance_DH
_geom_hbond_distance_HA
_geom_hbond_distance_DA
_geom_hbond_angle_DHA
_geom_hbond_site_symmetry_A
O1W H1W O2W 0.97 1.76 2.733(19) 172.3 20_566
O2W H2W O1 0.83 2.49 2.978(18) 118.7 .

loop_
_geom_torsion_atom_site_label_1
_geom_torsion_atom_site_label_2
_geom_torsion_atom_site_label_3
_geom_torsion_atom_site_label_4
_geom_torsion
_geom_torsion_site_symmetry_1
_geom_torsion_site_symmetry_2
_geom_torsion_site_symmetry_3
_geom_torsion_site_symmetry_4
_geom_torsion_publ_flag
O3B Cd1 O1 C5 4.9(7) . . . . ?
O3A Cd1 O1 C5 6.1(9) . . . . ?
O3A Cd1 O1 C5 2.8(13) 5_766 . . . ?
N1 Cd1 O1 C5 -87.7(5) 35_545 . . . ?
N1 Cd1 O1 C5 76.9(5) 25_656 . . . ?
O2 Cd1 O1 C5 -4.3(5) . . . . ?
O2 Cd1 O1 C5 176.2(5) 5_766 . . . ?
O1 Cd1 O1 C5 -175.1(7) 5_766 . . . ?
O3B Cd1 O2 C5 -169.8(5) . . . . ?
O3A Cd1 O2 C5 -167.5(7) . . . . ?
O3A Cd1 O2 C5 -172.2(7) 5_766 . . . ?
N1 Cd1 O2 C5 112.4(5) 35_545 . . . ?
N1 Cd1 O2 C5 -92.6(5) 25_656 . . . ?
O2 Cd1 O2 C5 10.2(5) 5_766 . . . ?
O1 Cd1 O2 C5 4.4(5) . . . . ?
O1 Cd1 O2 C5 15.5(6) 5_766 . . . ?
O3B Cd1 O3A O3A 0.00(2) . . . 5_766 ?
N1 Cd1 O3A O3A -70(2) 35_545 . . 5_766 ?
N1 Cd1 O3A O3A 106(2) 25_656 . . 5_766 ?
O2 Cd1 O3A O3A -168(3) . . . 5_766 ?
O2 Cd1 O3A O3A 12(3) 5_766 . . 5_766 ?
O1 Cd1 O3A O3A -176(2) . . . 5_766 ?
O1 Cd1 O3A O3A 7(3) 5_766 . . 5_766 ?
C2 N1 C1 N2 -0.1(6) . . . . ?
Cd1 N1 C1 N2 -156.3(4) 25_656 . . . ?
C2 N1 C1 C1 175.8(5) . . . 10_545 ?
Cd1 N1 C1 C1 19.6(8) 25_656 . . 10_545 ?
C3 N2 C1 N1 0.0(6) . . . . ?
C6 N2 C1 N1 -178.0(6) . . . . ?
C3 N2 C1 C1 -175.9(4) . . . 10_545 ?
C6 N2 C1 C1 6.1(8) . . . 10_545 ?
C1 N1 C2 C3 0.1(7) . . . . ?
Cd1 N1 C2 C3 160.7(4) 25_656 . . . ?
N1 C2 C3 N2 -0.1(7) . . . . ?
C1 N2 C3 C2 0.0(7) . . . . ?
C6 N2 C3 C2 178.1(6) . . . . ?
Cd1 O2 C5 O1 -7.9(8) . . . . ?
Cd1 O2 C5 C4B 171.4(14) . . . . ?
Cd1 O2 C5 C4A 168.8(5) . . . . ?
Cd1 O1 C5 O2 7.4(8) . . . . ?
Cd1 O1 C5 C4B -172.2(7) . . . . ?
Cd1 O1 C5 C4A -167.5(10) . . . . ?
C6 C4B C5 O2 -49(2) . . . . ?
C6 C4B C5 O1 130.8(12) . . . . ?
C6 C4B C5 C4A -45.1(10) . . . . ?
C6 C4A C5 O2 -136.4(9) . . . . ?
C6 C4A C5 O1 39.0(16) . . . . ?
C6 C4A C5 C4B 45.6(10) . . . . ?
C5 C4A C6 C4B -43.5(10) . . . . ?
C5 C4A C6 N2 57.0(11) . . . . ?
C5 C4B C6 C4A 49.1(11) . . . . ?
C5 C4B C6 N2 -55.8(15) . . . . ?
C1 N2 C6 C4A 95.3(9) . . . . ?
C3 N2 C6 C4A -82.4(10) . . . . ?
C1 N2 C6 C4B 151.0(9) . . . . ?
C3 N2 C6 C4B -26.6(12) . . . . ?
